data_4084094
loop_
_publ_author_name
'Allen, Daryl P.'
'Bottomley, Frank'
'Day, Robert W.'
'Decken, Andreas'
'Sanchez, Victor'
'Summers, David A.'
'Thompson, Robert C.'

_publ_section_title
;
 Organometallic Oxides:&#x00A0; Oxidation of the Cubane
 [(\h-C5R5)Cr(\m3-O)]4and the Structures and Magnetic Properties of the
 Salts {[(\h-C5R5)Cr(\m3-O)]4}{tcnq} and {[(\h-C5R5)Cr(\m3-O)]4}{BF4}
;
_journal_issue 9
_journal_name_full Organometallics
_journal_page_first 1840
_journal_paper_doi 10.1021/om001067y
_journal_volume 20
_journal_year 2001
_chemical_formula_sum 'C54 H68 Cr4 N4 O4.5'
_chemical_formula_weight 1053.12
_chemical_name_systematic
;
  ?
;
_space_group_IT_number 2
_symmetry_space_group_name_Hall '-P 1'
_symmetry_space_group_name_H-M 'P -1'
_atom_sites_solution_hydrogens geom
_atom_sites_solution_primary direct
_atom_sites_solution_secondary difmap
_audit_creation_method SHELXL
_cell_angle_alpha 100.94(2)
_cell_angle_beta 90.90(2)
_cell_angle_gamma 104.88(2)
_cell_formula_units_Z 2
_cell_length_a 11.179(3)
_cell_length_b 12.252(2)
_cell_length_c 20.061(6)
_cell_measurement_temperature 293(2)
_cell_volume 2601.2(12)
_computing_structure_refinement 'SHELXL-93 (Sheldrick, 1993)'
_computing_structure_solution 'SHELXS-86 (Sheldrick, 1990)'
_diffrn_ambient_temperature 293(2)
_diffrn_radiation_monochromator graphite
_diffrn_radiation_source 'fine-focus sealed tube'
_diffrn_radiation_type CuK\a
_diffrn_radiation_wavelength 1.54178
_diffrn_reflns_av_R_equivalents 0.0851
_diffrn_reflns_av_sigmaI/netI 0.2011
_diffrn_reflns_limit_h_max 12
_diffrn_reflns_limit_h_min -12
_diffrn_reflns_limit_k_max 14
_diffrn_reflns_limit_k_min 0
_diffrn_reflns_limit_l_max 22
_diffrn_reflns_limit_l_min -23
_diffrn_reflns_number 8879
_diffrn_reflns_theta_max 63.56
_diffrn_reflns_theta_min 3.81
_exptl_absorpt_coefficient_mu 7.086
_exptl_crystal_density_diffrn 1.345
_exptl_crystal_F_000 1104
_refine_diff_density_max 0.480
_refine_diff_density_min -0.483
_refine_diff_density_rms 0.081
_refine_ls_extinction_method none
_refine_ls_goodness_of_fit_all 1.028
_refine_ls_goodness_of_fit_obs 1.160
_refine_ls_matrix_type full
_refine_ls_number_parameters 645
_refine_ls_number_reflns 8423
_refine_ls_number_restraints 23
_refine_ls_restrained_S_all 1.039
_refine_ls_restrained_S_obs 1.155
_refine_ls_R_factor_all 0.2437
_refine_ls_R_factor_obs 0.0553
_refine_ls_shift/esd_max -0.045
_refine_ls_shift/esd_mean 0.001
_refine_ls_structure_factor_coef Fsqd
_refine_ls_weighting_details 'w=1/[\s^2^(Fo^2^)+(0.0850P)^2^+4.0000P] where P=(Fo^2^+2Fc^2^)/3'
_refine_ls_weighting_scheme calc
_refine_ls_wR_factor_all 0.2270
_refine_ls_wR_factor_obs 0.1379
_reflns_number_observed 2862
_reflns_number_total 8435
_reflns_observed_criterion >2sigma(I)
_cod_data_source_file om001067y.cif
_cod_data_source_block '_CP*4Cr4O4TCNQ'
_cod_depositor_comments
;
The following automatic conversions were performed:

'_refine_ls_weighting_scheme' value 'calc
w=1/[\s^2^(Fo^2^)+(0.0850P)^2^+4.0000P] where P=(Fo^2^+2Fc^2^)/3' was
changed to 'calc'. New tag '_refine_ls_weighting_details' was
created. The value of the new tag was set to
'w=1/[\s^2^(Fo^2^)+(0.0850P)^2^+4.0000P] where P=(Fo^2^+2Fc^2^)/3'.

Automatic conversion script
Id: cif_fix_values 3143 2015-03-26 13:38:13Z robertas 
;
_cod_original_cell_volume 2601.2(11)
_cod_original_formula_sum 'C54 H68 Cr4 N4 O4.50'
_cod_database_code 4084094

loop_
_symmetry_equiv_pos_as_xyz
'x, y, z'
'-x, -y, -z'

loop_
_atom_site_aniso_label
_atom_site_aniso_U_11
_atom_site_aniso_U_22
_atom_site_aniso_U_33
_atom_site_aniso_U_23
_atom_site_aniso_U_13
_atom_site_aniso_U_12
Cr1 0.0411(9) 0.0443(10) 0.0479(10) 0.0040(7) 0.0020(8) 0.0066(8)
Cr2 0.0407(9) 0.0589(11) 0.0512(10) 0.0073(8) 0.0053(8) 0.0220(8)
Cr3 0.0518(10) 0.0479(10) 0.0466(10) 0.0126(8) 0.0060(8) 0.0192(8)
Cr4 0.0542(10) 0.0450(10) 0.0420(9) -0.0013(7) 0.0049(8) 0.0158(8)
O1 0.043(4) 0.047(4) 0.042(4) 0.005(3) 0.008(3) 0.013(3)
O2 0.042(4) 0.053(4) 0.041(4) 0.011(3) 0.007(3) 0.018(3)
O3 0.045(4) 0.056(4) 0.046(4) 0.009(3) 0.012(3) 0.022(3)
O4 0.049(4) 0.049(4) 0.044(4) 0.010(3) 0.005(3) 0.007(3)
C10 0.090(10) 0.071(9) 0.068(9) -0.009(7) 0.018(8) -0.011(7)
C11 0.077(9) 0.039(7) 0.105(10) 0.008(7) 0.028(8) 0.005(6)
C12 0.050(6) 0.071(8) 0.041(6) -0.001(5) 0.008(5) -0.010(6)
C13 0.033(6) 0.047(7) 0.149(13) 0.003(8) -0.002(7) -0.006(5)
C14 0.055(7) 0.061(8) 0.076(9) 0.017(6) -0.019(7) -0.013(6)
C15 0.136(15) 0.099(12) 0.201(19) -0.061(12) 0.052(14) 0.006(10)
C16 0.142(15) 0.095(12) 0.285(25) 0.086(15) 0.018(16) 0.040(11)
C17 0.237(22) 0.155(16) 0.067(10) -0.011(10) 0.041(12) -0.114(15)
C18 0.062(10) 0.062(10) 0.419(33) -0.010(14) 0.019(15) 0.012(8)
C19 0.189(18) 0.167(16) 0.062(9) 0.022(10) -0.043(11) -0.056(13)
C20 0.049(7) 0.029(6) 0.185(16) -0.007(9) 0.003(9) 0.020(6)
C21 0.049(6) 0.086(9) 0.058(7) -0.001(7) 0.001(6) 0.039(7)
C22 0.034(6) 0.102(11) 0.106(11) 0.004(9) 0.015(7) 0.030(7)
C23 0.093(12) 0.175(18) 0.077(11) -0.033(12) -0.040(9) 0.091(13)
C24 0.067(9) 0.115(13) 0.110(13) 0.045(11) 0.019(9) 0.064(10)
C25 0.096(13) 0.098(14) 0.528(45) 0.030(20) 0.042(20) 0.060(12)
C26 0.197(19) 0.332(27) 0.068(10) -0.011(13) -0.003(11) 0.204(20)
C27 0.073(11) 0.123(15) 0.373(31) 0.080(17) 0.070(15) 0.024(10)
C28 0.090(12) 0.229(21) 0.162(17) -0.070(15) -0.017(12) 0.057(13)
C29 0.187(19) 0.417(34) 0.108(13) 0.141(18) 0.067(13) 0.221(22)
C30 0.091(11) 0.149(15) 0.085(10) 0.085(10) 0.055(9) 0.075(11)
C31 0.099(11) 0.082(10) 0.082(10) 0.059(8) -0.028(9) -0.031(9)
C32 0.117(11) 0.058(8) 0.053(7) 0.023(6) 0.010(7) 0.048(8)
C33 0.072(9) 0.077(9) 0.087(9) 0.036(8) -0.002(7) 0.017(8)
C34 0.133(13) 0.080(10) 0.065(8) 0.024(7) 0.006(9) 0.056(10)
C35 0.159(18) 0.494(41) 0.257(24) 0.307(28) 0.138(18) 0.210(24)
C36 0.186(18) 0.134(15) 0.173(16) 0.104(13) -0.096(15) -0.087(13)
C37 0.327(27) 0.180(16) 0.087(10) 0.058(11) 0.076(14) 0.204(19)
C38 0.110(14) 0.184(18) 0.208(20) 0.133(16) -0.041(13) -0.011(12)
C39 0.352(29) 0.109(12) 0.046(8) -0.002(8) 0.012(12) 0.105(15)
C40 0.083(10) 0.150(15) 0.070(9) -0.044(10) -0.030(8) 0.075(11)
C41 0.133(14) 0.059(9) 0.060(8) -0.028(7) 0.021(10) -0.024(10)
C42 0.135(14) 0.072(10) 0.061(8) -0.011(7) -0.004(9) 0.053(10)
C43 0.094(11) 0.096(12) 0.057(8) -0.018(8) 0.020(8) 0.015(10)
C44 0.176(17) 0.057(8) 0.038(7) 0.002(6) 0.011(9) 0.048(10)
C45 0.181(22) 0.614(56) 0.151(18) -0.211(26) -0.097(17) 0.246(31)
C46 0.359(33) 0.104(14) 0.161(17) -0.054(12) 0.147(21) -0.104(18)
C47 0.453(41) 0.307(28) 0.072(11) -0.009(14) 0.004(17) 0.318(31)
C48 0.179(21) 0.259(26) 0.183(20) -0.077(18) 0.120(18) -0.061(19)
C49 0.522(45) 0.124(15) 0.071(11) 0.033(10) 0.030(18) 0.144(22)
C50 0.045(6) 0.055(7) 0.082(9) 0.006(6) 0.002(6) 0.011(5)
C51 0.064(8) 0.071(8) 0.086(9) 0.013(7) 0.001(7) 0.019(6)
C52 0.087(9) 0.084(9) 0.084(10) 0.032(8) -0.007(8) 0.022(7)
C53 0.063(8) 0.065(9) 0.094(10) 0.015(8) 0.003(8) -0.007(7)
C54 0.065(8) 0.084(9) 0.076(9) -0.005(7) 0.005(7) 0.006(7)
C55 0.058(7) 0.069(8) 0.094(10) 0.010(7) 0.007(7) 0.017(6)
C56 0.102(11) 0.086(10) 0.092(11) 0.023(9) 0.016(10) 0.008(8)
C57 0.199(23) 0.134(17) 0.091(13) 0.030(11) -0.021(13) 0.026(15)
C58 0.119(14) 0.109(13) 0.091(12) 0.014(10) 0.039(10) -0.011(10)
C59 0.058(7) 0.078(9) 0.063(8) 0.006(7) -0.001(6) 0.004(6)
C60 0.097(11) 0.095(11) 0.093(11) 0.011(9) -0.006(9) 0.017(9)
C61 0.059(8) 0.092(10) 0.076(9) 0.018(7) -0.001(7) 0.009(7)
N1 0.217(19) 0.216(19) 0.132(14) 0.071(13) -0.027(12) 0.077(15)
N2 0.175(15) 0.155(14) 0.102(10) 0.007(9) 0.072(10) -0.002(11)
N3 0.180(15) 0.156(13) 0.116(11) -0.005(9) 0.042(10) 0.080(11)
N4 0.101(9) 0.134(11) 0.092(9) 0.022(7) -0.027(7) 0.033(8)
O70 0.723(156) 0.166(49) 0.273(77) -0.126(49) -0.066(85) 0.182(62)
C71 0.162(42) 0.140(37) 0.126(36) -0.021(31) -0.028(31) 0.006(33)
C72 0.212(42) 0.136(37) 0.117(33) -0.002(26) -0.025(30) 0.055(31)
C73 0.206(41) 0.158(36) 0.091(28) 0.022(26) -0.060(26) 0.072(31)
C74 0.219(51) 0.179(45) 0.166(39) 0.001(35) -0.055(36) 0.082(37)

loop_
_atom_site_label
_atom_site_type_symbol
_atom_site_fract_x
_atom_site_fract_y
_atom_site_fract_z
_atom_site_U_iso_or_equiv
_atom_site_thermal_displace_type
_atom_site_occupancy
_atom_site_calc_flag
_atom_site_refinement_flags
Cr1 Cr 0.87969(14) 0.18072(13) 0.71350(8) 0.0460(4) Uani 1 d .
Cr2 Cr 1.14102(14) 0.26791(14) 0.72452(8) 0.0491(5) Uani 1 d .
Cr3 Cr 0.98956(15) 0.37765(13) 0.66477(8) 0.0472(4) Uani 1 d .
Cr4 Cr 0.98997(15) 0.38581(13) 0.80391(8) 0.0479(4) Uani 1 d .
O1 O 1.0092(5) 0.2230(5) 0.6526(3) 0.045(2) Uani 1 d .
O2 O 1.0092(5) 0.2304(5) 0.7865(3) 0.044(2) Uani 1 d .
O3 O 0.8663(5) 0.3376(5) 0.7287(3) 0.047(2) Uani 1 d .
O4 O 1.1138(5) 0.4211(5) 0.7394(3) 0.048(2) Uani 1 d .
C10 C 0.8082(13) -0.0046(11) 0.6591(7) 0.085(4) Uani 1 d .
C11 C 0.8128(11) -0.0041(9) 0.7236(7) 0.076(3) Uani 1 d .
C12 C 0.7382(10) 0.0564(9) 0.7584(5) 0.061(3) Uani 1 d .
C13 C 0.6754(10) 0.0984(9) 0.7067(8) 0.082(4) Uani 1 d .
C14 C 0.7239(11) 0.0537(10) 0.6431(6) 0.069(3) Uani 1 d .
C15 C 0.8749(15) -0.0672(13) 0.6015(9) 0.162(8) Uani 1 d .
H15A H 0.8193(51) -0.0980(114) 0.5615(26) 0.256(14) Uiso 1 calc R
H15B H 0.8988(125) -0.1287(84) 0.6167(30) 0.256(14) Uiso 1 calc R
H15C H 0.9473(81) -0.0130(32) 0.5911(56) 0.256(14) Uiso 1 calc R
C16 C 0.8904(16) -0.0666(13) 0.7615(10) 0.166(8) Uani 1 d .
H16A H 0.8390(44) -0.1077(113) 0.7914(61) 0.256(14) Uiso 1 calc R
H16B H 0.9596(85) -0.0105(17) 0.7875(64) 0.256(14) Uiso 1 calc R
H16C H 0.9201(123) -0.1198(99) 0.7288(11) 0.256(14) Uiso 1 calc R
C17 C 0.7173(18) 0.0642(14) 0.8312(6) 0.188(11) Uani 1 d .
H17A H 0.6891(150) -0.0120(14) 0.8404(17) 0.256(14) Uiso 1 calc R
H17B H 0.6558(109) 0.1054(122) 0.8429(19) 0.256(14) Uiso 1 calc R
H17C H 0.7935(37) 0.1042(127) 0.8577(7) 0.256(14) Uiso 1 calc R
C18 C 0.5790(13) 0.1588(12) 0.7160(11) 0.190(10) Uani 1 d .
H18A H 0.5394(99) 0.1553(117) 0.6725(13) 0.256(14) Uiso 1 calc R
H18B H 0.6151(26) 0.2379(36) 0.7374(76) 0.256(14) Uiso 1 calc R
H18C H 0.5186(79) 0.1231(87) 0.7442(66) 0.256(14) Uiso 1 calc R
C19 C 0.6878(17) 0.0599(14) 0.5719(7) 0.159(8) Uani 1 d .
H19A H 0.6337(119) -0.0128(45) 0.5498(27) 0.256(14) Uiso 1 calc R
H19B H 0.7609(22) 0.0771(135) 0.5472(24) 0.256(14) Uiso 1 calc R
H19C H 0.6459(129) 0.1194(92) 0.5732(7) 0.256(14) Uiso 1 calc R
C20 C 1.2392(10) 0.1300(9) 0.7093(10) 0.090(5) Uani 1 d .
C21 C 1.2819(10) 0.2062(11) 0.6612(5) 0.063(3) Uani 1 d .
C22 C 1.3439(10) 0.3089(12) 0.7012(8) 0.081(4) Uani 1 d .
C23 C 1.3378(15) 0.3049(19) 0.7684(8) 0.113(6) Uani 1 d .
C24 C 1.2799(13) 0.1992(17) 0.7737(8) 0.087(5) Uani 1 d .
C25 C 1.1794(15) 0.0064(14) 0.6935(14) 0.239(14) Uani 1 d .
H25A H 1.2376(48) -0.0343(17) 0.6743(78) 0.256(14) Uiso 1 calc R
H25B H 1.1096(92) -0.0090(21) 0.6614(61) 0.256(14) Uiso 1 calc R
H25C H 1.1516(129) -0.0189(29) 0.7344(18) 0.256(14) Uiso 1 calc R
C26 C 1.2671(17) 0.1682(18) 0.5858(7) 0.181(10) Uani 1 d .
H26A H 1.3156(123) 0.1146(111) 0.5718(10) 0.256(14) Uiso 1 calc R
H26B H 1.2949(138) 0.2339(27) 0.5650(7) 0.256(14) Uiso 1 calc R
H26C H 1.1813(30) 0.1316(124) 0.5720(10) 0.256(14) Uiso 1 calc R
C27 C 1.4164(14) 0.4173(14) 0.6732(12) 0.185(10) Uani 1 d .
H27A H 1.4962(61) 0.4492(81) 0.6975(54) 0.256(14) Uiso 1 calc R
H27B H 1.3702(74) 0.4742(58) 0.6795(76) 0.256(14) Uiso 1 calc R
H27C H 1.4269(128) 0.3947(30) 0.6257(20) 0.256(14) Uiso 1 calc R
C28 C 1.4105(14) 0.4121(16) 0.8218(9) 0.172(9) Uani 1 d .
H28A H 1.4896(60) 0.4443(79) 0.8056(35) 0.256(14) Uiso 1 calc R
H28B H 1.4226(120) 0.3894(28) 0.8641(24) 0.256(14) Uiso 1 calc R
H28C H 1.3640(68) 0.4688(54) 0.8286(57) 0.256(14) Uiso 1 calc R
C29 C 1.2671(17) 0.1657(20) 0.8421(8) 0.198(11) Uani 1 d .
H29A H 1.2780(141) 0.0896(52) 0.8386(18) 0.256(14) Uiso 1 calc R
H29B H 1.1861(53) 0.1666(132) 0.8570(37) 0.256(14) Uiso 1 calc R
H29C H 1.3290(92) 0.2194(75) 0.8743(19) 0.256(14) Uiso 1 calc R
C30 C 1.0705(14) 0.4440(17) 0.5755(8) 0.091(5) Uani 1 d .
C31 C 1.0566(15) 0.5390(12) 0.6255(7) 0.093(5) Uani 1 d .
C32 C 0.9285(14) 0.5189(10) 0.6306(5) 0.070(3) Uani 1 d .
C33 C 0.8726(12) 0.4160(11) 0.5846(7) 0.077(3) Uani 1 d .
C34 C 0.9548(18) 0.3720(12) 0.5521(6) 0.086(4) Uani 1 d .
C35 C 1.1983(17) 0.4406(23) 0.5505(10) 0.247(15) Uani 1 d .
H35A H 1.2111(66) 0.4739(135) 0.5108(51) 0.256(14) Uiso 1 calc R
H35B H 1.2029(52) 0.3621(22) 0.5395(77) 0.256(14) Uiso 1 calc R
H35C H 1.2612(18) 0.4836(112) 0.5857(34) 0.256(14) Uiso 1 calc R
C36 C 1.1499(17) 0.6481(13) 0.6650(9) 0.180(10) Uani 1 d .
H36A H 1.1608(112) 0.7082(44) 0.6393(38) 0.256(14) Uiso 1 calc R
H36B H 1.2280(41) 0.6318(39) 0.6722(67) 0.256(14) Uiso 1 calc R
H36C H 1.1191(65) 0.6727(74) 0.7081(35) 0.256(14) Uiso 1 calc R
C37 C 0.8554(19) 0.5947(14) 0.6713(7) 0.167(9) Uani 1 d .
H37A H 0.8226(128) 0.6347(108) 0.6418(18) 0.256(14) Uiso 1 calc R
H37B H 0.9092(37) 0.6496(88) 0.7069(51) 0.256(14) Uiso 1 calc R
H37C H 0.7885(87) 0.5474(19) 0.6908(67) 0.256(14) Uiso 1 calc R
C38 C 0.7314(15) 0.3649(15) 0.5734(9) 0.165(8) Uani 1 d .
H38A H 0.6924(18) 0.4249(25) 0.5697(77) 0.256(14) Uiso 1 calc R
H38B H 0.7011(25) 0.3305(117) 0.6111(37) 0.256(14) Uiso 1 calc R
H38C H 0.7126(17) 0.3072(90) 0.5322(41) 0.256(14) Uiso 1 calc R
C39 C 0.9427(20) 0.2639(13) 0.4989(6) 0.163(9) Uani 1 d .
H39A H 0.9975(103) 0.2811(33) 0.4637(41) 0.256(14) Uiso 1 calc R
H39B H 0.8588(36) 0.2356(73) 0.4796(55) 0.256(14) Uiso 1 calc R
H39C H 0.9643(142) 0.2063(48) 0.5195(17) 0.256(14) Uiso 1 calc R
C40 C 1.0822(15) 0.4721(19) 0.9053(7) 0.102(6) Uani 1 d .
C41 C 1.0445(19) 0.5561(11) 0.8757(7) 0.098(5) Uani 1 d .
C42 C 0.9198(18) 0.5239(14) 0.8671(6) 0.088(4) Uani 1 d .
C43 C 0.8742(14) 0.4267(15) 0.8905(7) 0.089(4) Uani 1 d .
C44 C 0.9703(22) 0.3973(11) 0.9161(6) 0.088(5) Uani 1 d .
C45 C 1.2078(19) 0.4801(27) 0.9283(10) 0.329(23) Uani 1 d .
H45A H 1.2200(46) 0.4041(26) 0.9224(76) 0.256(14) Uiso 1 calc R
H45B H 1.2222(52) 0.5165(134) 0.9755(24) 0.256(14) Uiso 1 calc R
H45C H 1.2649(19) 0.5249(112) 0.9022(57) 0.256(14) Uiso 1 calc R
C46 C 1.1323(22) 0.6620(14) 0.8563(9) 0.249(16) Uani 1 d .
H46A H 1.1502(123) 0.7249(44) 0.8948(26) 0.256(14) Uiso 1 calc R
H46B H 1.0935(59) 0.6833(82) 0.8195(55) 0.256(14) Uiso 1 calc R
H46C H 1.2080(58) 0.6442(46) 0.8423(77) 0.256(14) Uiso 1 calc R
C47 C 0.8335(23) 0.5864(19) 0.8423(8) 0.243(15) Uani 1 d .
H47A H 0.7805(106) 0.6042(128) 0.8776(31) 0.256(14) Uiso 1 calc R
H47B H 0.7838(106) 0.5382(55) 0.8029(51) 0.256(14) Uiso 1 calc R
H47C H 0.8812(24) 0.6564(69) 0.8306(77) 0.256(14) Uiso 1 calc R
C48 C 0.7418(18) 0.3657(19) 0.8971(10) 0.245(15) Uani 1 d .
H48A H 0.6960(36) 0.4214(19) 0.9116(79) 0.256(14) Uiso 1 calc R
H48B H 0.7383(20) 0.3175(103) 0.9300(60) 0.256(14) Uiso 1 calc R
H48C H 0.7063(48) 0.3190(113) 0.8538(21) 0.256(14) Uiso 1 calc R
C49 C 0.9671(26) 0.2982(14) 0.9512(7) 0.226(14) Uani 1 d .
H49A H 0.9651(162) 0.3235(41) 0.9994(11) 0.256(14) Uiso 1 calc R
H49B H 1.0398(72) 0.2713(91) 0.9419(69) 0.256(14) Uiso 1 calc R
H49C H 0.8944(76) 0.2366(58) 0.9346(61) 0.256(14) Uiso 1 calc R
C50 C 1.5022(9) 0.7858(9) 0.7171(6) 0.062(3) Uani 1 d .
C51 C 1.5731(11) 0.7269(9) 0.7507(7) 0.074(3) Uani 1 d .
H51A H 1.6246(11) 0.6864(9) 0.7239(7) 0.068(15) Uiso 1 d R
C52 C 1.5685(12) 0.7274(11) 0.8161(7) 0.083(4) Uani 1 d .
H52A H 1.6138(12) 0.6834(11) 0.8361(7) 0.068(15) Uiso 1 d R
C53 C 1.5016(11) 0.7893(10) 0.8604(7) 0.078(4) Uani 1 d .
C54 C 1.4309(11) 0.8504(11) 0.8275(7) 0.080(4) Uani 1 d .
H54A H 1.3838(11) 0.8950(11) 0.8550(7) 0.068(15) Uiso 1 d R
C55 C 1.4323(10) 0.8451(10) 0.7597(7) 0.074(3) Uani 1 d .
H55A H 1.3819(10) 0.8839(10) 0.7389(7) 0.068(15) Uiso 1 d R
C56 C 1.4963(14) 0.7884(12) 0.9296(8) 0.096(4) Uani 1 d .
C57 C 1.5659(22) 0.7284(18) 0.9607(9) 0.144(8) Uani 1 d .
C58 C 1.4233(16) 0.8455(15) 0.9711(8) 0.114(6) Uani 1 d .
C59 C 1.5019(10) 0.7825(10) 0.6465(6) 0.070(3) Uani 1 d .
C60 C 1.5701(14) 0.7151(13) 0.6044(8) 0.098(4) Uani 1 d .
C61 C 1.4343(12) 0.8408(12) 0.6132(7) 0.077(4) Uani 1 d .
N1 N 1.6142(19) 0.6713(17) 0.9834(8) 0.180(8) Uani 1 d .
N2 N 1.3622(15) 0.8923(13) 1.0049(7) 0.154(6) Uani 1 d .
N3 N 1.6253(15) 0.6621(13) 0.5705(7) 0.148(6) Uani 1 d .
N4 N 1.3800(11) 0.8889(11) 0.5877(6) 0.109(4) Uani 1 d .
O70 O 0.9137(61) -0.0423(45) 0.9949(36) 0.399(55) Uani 0.50 d PD
C71 C 0.9709(56) 0.0276(45) 1.0583(28) 0.156(19) Uani 0.50 d PDU
H71A H 0.9617(56) 0.0395(45) 1.1064(28) 0.324(104) Uiso 0.50 d PR
H71B H 0.9561(56) 0.0900(45) 1.0397(28) 0.324(104) Uiso 0.50 d PR
C72 C 1.1032(48) 0.0750(54) 1.0374(27) 0.158(17) Uani 0.50 d PDU
H72A H 1.1330(48) 0.0377(54) 1.0696(27) 0.324(104) Uiso 0.50 d PR
H72B H 1.1668(48) 0.1420(54) 1.0324(27) 0.324(104) Uiso 0.50 d PR
C73 C 1.0906(47) -0.0157(55) 0.9714(23) 0.148(16) Uani 0.50 d PDU
H73A H 1.1265(47) -0.0794(55) 0.9695(23) 0.324(104) Uiso 0.50 d PR
H73B H 1.1241(47) 0.0238(55) 0.9360(23) 0.324(104) Uiso 0.50 d PR
C74 C 0.9679(68) -0.1011(51) 0.9399(30) 0.188(20) Uani 0.50 d PDU
H74A H 0.9330(68) -0.0667(51) 0.9079(30) 0.324(104) Uiso 0.50 d PR
H74B H 0.9398(68) -0.1837(51) 0.9291(30) 0.324(104) Uiso 0.50 d PR

loop_
_atom_type_symbol
_atom_type_description
_atom_type_scat_dispersion_real
_atom_type_scat_dispersion_imag
_atom_type_scat_source
C C 0.0181 0.0091 'International Tables Vol C Tables 4.2.6.8 and 6.1.1.4'
H H 0.0000 0.0000 'International Tables Vol C Tables 4.2.6.8 and 6.1.1.4'
N N 0.0311 0.0180 'International Tables Vol C Tables 4.2.6.8 and 6.1.1.4'
O O 0.0492 0.0322 'International Tables Vol C Tables 4.2.6.8 and 6.1.1.4'
Cr Cr -0.1635 2.4439 'International Tables Vol C Tables 4.2.6.8 and 6.1.1.4'

loop_
_geom_angle_atom_site_label_1
_geom_angle_atom_site_label_2
_geom_angle_atom_site_label_3
_geom_angle
_geom_angle_site_symmetry_1
_geom_angle_site_symmetry_3
O3 Cr1 O2 87.9(2) . .
O3 Cr1 O1 88.2(2) . .
O2 Cr1 O1 87.0(2) . .
O3 Cr1 C12 116.5(4) . .
O2 Cr1 C12 100.0(3) . .
O1 Cr1 C12 154.3(3) . .
O3 Cr1 C13 95.7(3) . .
O2 Cr1 C13 134.5(4) . .
O1 Cr1 C13 138.3(5) . .
C12 Cr1 C13 38.8(4) . .
O3 Cr1 C11 152.2(4) . .
O2 Cr1 C11 97.8(4) . .
O1 Cr1 C11 119.2(4) . .
C12 Cr1 C11 35.6(4) . .
C13 Cr1 C11 61.1(4) . .
O3 Cr1 C10 149.1(5) . .
O2 Cr1 C10 122.8(5) . .
O1 Cr1 C10 96.0(4) . .
C12 Cr1 C10 59.3(4) . .
C13 Cr1 C10 61.4(5) . .
C11 Cr1 C10 33.4(4) . .
O3 Cr1 C14 113.5(4) . .
O2 Cr1 C14 156.1(3) . .
O1 Cr1 C14 103.3(4) . .
C12 Cr1 C14 61.8(4) . .
C13 Cr1 C14 37.8(4) . .
C11 Cr1 C14 58.3(5) . .
C10 Cr1 C14 35.7(4) . .
O3 Cr1 Cr3 44.1(2) . .
O2 Cr1 Cr3 88.2(2) . .
O1 Cr1 Cr3 44.2(2) . .
C12 Cr1 Cr3 159.1(3) . .
C13 Cr1 Cr3 124.6(3) . .
C11 Cr1 Cr3 162.3(3) . .
C10 Cr1 Cr3 130.9(4) . .
C14 Cr1 Cr3 114.3(3) . .
O3 Cr1 Cr4 43.8(2) . .
O2 Cr1 Cr4 44.1(2) . .
O1 Cr1 Cr4 88.3(2) . .
C12 Cr1 Cr4 114.0(3) . .
C13 Cr1 Cr4 122.3(3) . .
C11 Cr1 Cr4 134.1(4) . .
C10 Cr1 Cr4 166.2(4) . .
C14 Cr1 Cr4 155.0(4) . .
Cr3 Cr1 Cr4 59.91(6) . .
O3 Cr1 Cr2 88.7(2) . .
O2 Cr1 Cr2 43.8(2) . .
O1 Cr1 Cr2 43.2(2) . .
C12 Cr1 Cr2 137.2(3) . .
C13 Cr1 Cr2 175.3(3) . .
C11 Cr1 Cr2 114.2(3) . .
C10 Cr1 Cr2 115.1(4) . .
C14 Cr1 Cr2 141.1(4) . .
Cr3 Cr1 Cr2 59.88(6) . .
Cr4 Cr1 Cr2 60.27(6) . .
O1 Cr2 O4 87.0(2) . .
O1 Cr2 O2 86.3(2) . .
O4 Cr2 O2 86.6(2) . .
O1 Cr2 C20 106.3(5) . .
O4 Cr2 C20 160.1(4) . .
O2 Cr2 C20 108.6(5) . .
O1 Cr2 C21 96.2(3) . .
O4 Cr2 C21 127.0(4) . .
O2 Cr2 C21 146.4(4) . .
C20 Cr2 C21 38.6(5) . .
O1 Cr2 C24 141.6(6) . .
O4 Cr2 C24 131.2(6) . .
O2 Cr2 C24 97.0(4) . .
C20 Cr2 C24 36.6(5) . .
C21 Cr2 C24 61.1(4) . .
O1 Cr2 C23 155.6(5) . .
O4 Cr2 C23 102.2(5) . .
O2 Cr2 C23 116.5(6) . .
C20 Cr2 C23 59.9(5) . .
C21 Cr2 C23 60.2(4) . .
C24 Cr2 C23 34.0(5) . .
O1 Cr2 C22 121.5(4) . .
O4 Cr2 C22 100.6(4) . .
O2 Cr2 C22 151.4(4) . .
C20 Cr2 C22 59.9(5) . .
C21 Cr2 C22 35.3(4) . .
C24 Cr2 C22 57.5(5) . .
C23 Cr2 C22 35.0(5) . .
O1 Cr2 Cr3 43.7(2) . .
O4 Cr2 Cr3 43.4(2) . .
O2 Cr2 Cr3 87.1(2) . .
C20 Cr2 Cr3 146.4(5) . .
C21 Cr2 Cr3 117.5(3) . .
C24 Cr2 Cr3 173.3(5) . .
C23 Cr2 Cr3 139.3(6) . .
C22 Cr2 Cr3 117.2(4) . .
O1 Cr2 Cr4 87.2(2) . .
O4 Cr2 Cr4 43.2(2) . .
O2 Cr2 Cr4 43.4(2) . .
C20 Cr2 Cr4 149.1(5) . .
C21 Cr2 Cr4 169.7(4) . .
C24 Cr2 Cr4 120.8(4) . .
C23 Cr2 Cr4 115.0(4) . .
C22 Cr2 Cr4 135.5(4) . .
Cr3 Cr2 Cr4 59.20(6) . .
O1 Cr2 Cr1 43.2(2) . .
O4 Cr2 Cr1 86.9(2) . .
O2 Cr2 Cr1 43.1(2) . .
C20 Cr2 Cr1 112.9(3) . .
C21 Cr2 Cr1 129.2(3) . .
C24 Cr2 Cr1 127.3(4) . .
C23 Cr2 Cr1 157.8(6) . .
C22 Cr2 Cr1 163.1(4) . .
Cr3 Cr2 Cr1 59.06(6) . .
Cr4 Cr2 Cr1 58.99(6) . .
O4 Cr3 O3 88.1(2) . .
O4 Cr3 O1 87.8(2) . .
O3 Cr3 O1 88.5(2) . .
O4 Cr3 C30 109.7(5) . .
O3 Cr3 C30 157.7(4) . .
O1 Cr3 C30 105.0(5) . .
O4 Cr3 C31 95.1(4) . .
O3 Cr3 C31 130.8(6) . .
O1 Cr3 C31 140.6(6) . .
C30 Cr3 C31 37.5(5) . .
O4 Cr3 C32 117.3(4) . .
O3 Cr3 C32 100.0(4) . .
O1 Cr3 C32 153.5(4) . .
C30 Cr3 C32 60.4(4) . .
C31 Cr3 C32 36.6(5) . .
O4 Cr3 C33 153.4(4) . .
O3 Cr3 C33 100.1(4) . .
O1 Cr3 C33 117.5(4) . .
C30 Cr3 C33 58.1(5) . .
C31 Cr3 C33 60.4(4) . .
C32 Cr3 C33 36.5(4) . .
O4 Cr3 C34 144.9(5) . .
O3 Cr3 C34 126.9(5) . .
O1 Cr3 C34 95.2(4) . .
C30 Cr3 C34 35.8(5) . .
C31 Cr3 C34 61.3(5) . .
C32 Cr3 C34 59.6(4) . .
C33 Cr3 C34 33.5(4) . .
O4 Cr3 Cr4 44.1(2) . .
O3 Cr3 Cr4 44.0(2) . .
O1 Cr3 Cr4 88.7(2) . .
C30 Cr3 Cr4 150.9(6) . .
C31 Cr3 Cr4 120.0(4) . .
C32 Cr3 Cr4 114.9(3) . .
C33 Cr3 Cr4 137.2(4) . .
C34 Cr3 Cr4 170.2(5) . .
O4 Cr3 Cr1 89.0(2) . .
O3 Cr3 Cr1 44.1(2) . .
O1 Cr3 Cr1 44.4(2) . .
C30 Cr3 Cr1 144.8(5) . .
C31 Cr3 Cr1 173.6(5) . .
C32 Cr3 Cr1 137.0(4) . .
C33 Cr3 Cr1 114.6(3) . .
C34 Cr3 Cr1 117.3(4) . .
Cr4 Cr3 Cr1 60.16(6) . .
O4 Cr3 Cr2 44.0(2) . .
O3 Cr3 Cr2 89.7(2) . .
O1 Cr3 Cr2 43.9(2) . .
C30 Cr3 Cr2 112.4(3) . .
C31 Cr3 Cr2 125.1(4) . .
C32 Cr3 Cr2 159.1(4) . .
C33 Cr3 Cr2 159.2(4) . .
C34 Cr3 Cr2 127.5(4) . .
Cr4 Cr3 Cr2 60.75(6) . .
Cr1 Cr3 Cr2 61.06(6) . .
O3 Cr4 O4 88.0(2) . .
O3 Cr4 O2 88.1(2) . .
O4 Cr4 O2 87.6(2) . .
O3 Cr4 C40 159.6(4) . .
O4 Cr4 C40 105.9(6) . .
O2 Cr4 C40 107.0(5) . .
O3 Cr4 C41 127.4(6) . .
O4 Cr4 C41 97.4(4) . .
O2 Cr4 C41 144.2(6) . .
C40 Cr4 C41 37.5(5) . .
O3 Cr4 C42 99.5(4) . .
O4 Cr4 C42 121.3(6) . .
O2 Cr4 C42 150.1(5) . .
C40 Cr4 C42 60.6(5) . .
C41 Cr4 C42 35.1(5) . .
O3 Cr4 C43 100.7(5) . .
O4 Cr4 C43 155.5(5) . .
O2 Cr4 C43 115.3(5) . .
C40 Cr4 C43 60.7(5) . .
C41 Cr4 C43 59.2(5) . .
C42 Cr4 C43 35.0(5) . .
O3 Cr4 C44 130.7(6) . .
O4 Cr4 C44 141.2(6) . .
O2 Cr4 C44 95.3(4) . .
C40 Cr4 C44 36.5(5) . .
C41 Cr4 C44 59.4(5) . .
C42 Cr4 C44 57.9(5) . .
C43 Cr4 C44 34.8(5) . .
O3 Cr4 Cr3 44.1(2) . .
O4 Cr4 Cr3 43.9(2) . .
O2 Cr4 Cr3 88.3(2) . .
C40 Cr4 Cr3 146.6(7) . .
C41 Cr4 Cr3 119.6(4) . .
C42 Cr4 Cr3 117.2(4) . .
C43 Cr4 Cr3 138.9(5) . .
C44 Cr4 Cr3 173.7(6) . .
O3 Cr4 Cr1 44.0(2) . .
O4 Cr4 Cr1 88.6(2) . .
O2 Cr4 Cr1 44.1(2) . .
C40 Cr4 Cr1 148.1(6) . .
C41 Cr4 Cr1 169.6(6) . .
C42 Cr4 Cr1 134.7(5) . .
C43 Cr4 Cr1 113.6(4) . .
C44 Cr4 Cr1 119.8(4) . .
Cr3 Cr4 Cr1 59.93(6) . .
O3 Cr4 Cr2 89.2(2) . .
O4 Cr4 Cr2 43.6(2) . .
O2 Cr4 Cr2 44.1(2) . .
C40 Cr4 Cr2 111.2(3) . .
C41 Cr4 Cr2 129.0(5) . .
C42 Cr4 Cr2 162.7(6) . .
C43 Cr4 Cr2 157.3(5) . .
C44 Cr4 Cr2 125.9(5) . .
Cr3 Cr4 Cr2 60.05(5) . .
Cr1 Cr4 Cr2 60.74(6) . .
Cr3 O1 Cr1 91.4(2) . .
Cr3 O1 Cr2 92.4(2) . .
Cr1 O1 Cr2 93.6(2) . .
Cr1 O2 Cr4 91.8(2) . .
Cr1 O2 Cr2 93.1(2) . .
Cr4 O2 Cr2 92.5(2) . .
Cr4 O3 Cr3 91.9(3) . .
Cr4 O3 Cr1 92.2(2) . .
Cr3 O3 Cr1 91.8(2) . .
Cr3 O4 Cr4 91.9(3) . .
Cr3 O4 Cr2 92.6(2) . .
Cr4 O4 Cr2 93.2(2) . .
C11 C10 C14 110.3(12) . .
C11 C10 C15 129.0(16) . .
C14 C10 C15 120.5(14) . .
C11 C10 Cr1 72.9(7) . .
C14 C10 Cr1 72.7(7) . .
C15 C10 Cr1 124.9(9) . .
C10 C11 C12 113.0(13) . .
C10 C11 C16 126.3(14) . .
C12 C11 C16 120.7(13) . .
C10 C11 Cr1 73.8(8) . .
C12 C11 Cr1 71.5(6) . .
C16 C11 Cr1 123.8(9) . .
C11 C12 C17 124.9(14) . .
C11 C12 C13 105.9(10) . .
C17 C12 C13 128.8(14) . .
C11 C12 Cr1 72.9(6) . .
C17 C12 Cr1 126.1(8) . .
C13 C12 Cr1 71.0(6) . .
C18 C13 C14 128.1(16) . .
C18 C13 C12 128.2(15) . .
C14 C13 C12 103.4(9) . .
C18 C13 Cr1 125.9(8) . .
C14 C13 Cr1 72.3(6) . .
C12 C13 Cr1 70.2(6) . .
C10 C14 C13 107.3(11) . .
C10 C14 C19 123.9(14) . .
C13 C14 C19 128.7(14) . .
C10 C14 Cr1 71.6(7) . .
C13 C14 Cr1 69.9(6) . .
C19 C14 Cr1 126.5(8) . .
C24 C20 C25 127.2(20) . .
C24 C20 C21 104.8(10) . .
C25 C20 C21 127.7(18) . .
C24 C20 Cr2 72.6(6) . .
C25 C20 Cr2 125.3(9) . .
C21 C20 Cr2 71.2(6) . .
C22 C21 C20 104.6(11) . .
C22 C21 C26 130.8(15) . .
C20 C21 C26 124.3(15) . .
C22 C21 Cr2 73.9(6) . .
C20 C21 Cr2 70.3(6) . .
C26 C21 Cr2 124.4(8) . .
C23 C22 C21 111.4(14) . .
C23 C22 C27 124.3(17) . .
C21 C22 C27 124.4(15) . .
C23 C22 Cr2 72.0(8) . .
C21 C22 Cr2 70.8(6) . .
C27 C22 Cr2 125.7(9) . .
C24 C23 C22 108.4(14) . .
C24 C23 C28 132.4(19) . .
C22 C23 C28 118.6(21) . .
C24 C23 Cr2 72.4(9) . .
C22 C23 Cr2 73.0(7) . .
C28 C23 Cr2 127.3(10) . .
C23 C24 C20 110.7(14) . .
C23 C24 C29 120.8(20) . .
C20 C24 C29 128.5(19) . .
C23 C24 Cr2 73.6(8) . .
C20 C24 Cr2 70.7(7) . .
C29 C24 Cr2 123.7(9) . .
C34 C30 C31 109.3(11) . .
C34 C30 C35 129.9(19) . .
C31 C30 C35 120.5(20) . .
C34 C30 Cr3 74.2(7) . .
C31 C30 Cr3 71.4(6) . .
C35 C30 Cr3 125.7(8) . .
C32 C31 C30 104.6(11) . .
C32 C31 C36 122.6(18) . .
C30 C31 C36 132.6(19) . .
C32 C31 Cr3 72.0(6) . .
C30 C31 Cr3 71.1(7) . .
C36 C31 Cr3 124.3(8) . .
C31 C32 C33 106.9(11) . .
C31 C32 C37 129.5(16) . .
C33 C32 C37 123.4(15) . .
C31 C32 Cr3 71.4(7) . .
C33 C32 Cr3 72.4(6) . .
C37 C32 Cr3 125.7(8) . .
C34 C33 C32 111.7(12) . .
C34 C33 C38 125.0(16) . .
C32 C33 C38 123.3(15) . .
C34 C33 Cr3 74.3(8) . .
C32 C33 Cr3 71.1(6) . .
C38 C33 Cr3 123.3(9) . .
C33 C34 C30 107.5(12) . .
C33 C34 C39 132.2(18) . .
C30 C34 C39 120.3(17) . .
C33 C34 Cr3 72.2(8) . .
C30 C34 Cr3 69.9(7) . .
C39 C34 Cr3 122.3(8) . .
C44 C40 C41 103.6(12) . .
C44 C40 C45 130.3(25) . .
C41 C40 C45 125.2(26) . .
C44 C40 Cr4 73.2(7) . .
C41 C40 Cr4 72.1(7) . .
C45 C40 Cr4 126.6(10) . .
C42 C41 C40 107.8(13) . .
C42 C41 C46 126.9(22) . .
C40 C41 C46 125.3(23) . .
C42 C41 Cr4 72.4(7) . .
C40 C41 Cr4 70.4(7) . .
C46 C41 Cr4 121.7(9) . .
C43 C42 C41 110.2(14) . .
C43 C42 C47 120.4(20) . .
C41 C42 C47 129.1(20) . .
C43 C42 Cr4 72.9(7) . .
C41 C42 Cr4 72.4(8) . .
C47 C42 Cr4 126.2(9) . .
C44 C43 C42 107.7(14) . .
C44 C43 C48 122.9(21) . .
C42 C43 C48 129.0(21) . .
C44 C43 Cr4 72.8(8) . .
C42 C43 Cr4 72.2(8) . .
C48 C43 Cr4 126.4(10) . .
C43 C44 C40 110.5(12) . .
C43 C44 C49 128.1(22) . .
C40 C44 C49 121.4(22) . .
C43 C44 Cr4 72.4(7) . .
C40 C44 Cr4 70.3(7) . .
C49 C44 Cr4 123.3(9) . .
C55 C50 C59 122.7(11) . .
C55 C50 C51 114.7(11) . .
C59 C50 C51 122.6(10) . .
C52 C51 C50 121.7(12) . .
C51 C52 C53 124.5(13) . .
C56 C53 C52 124.1(14) . .
C56 C53 C54 121.4(13) . .
C52 C53 C54 114.4(12) . .
C55 C54 C53 120.4(12) . .
C54 C55 C50 124.1(12) . .
C53 C56 C58 122.5(15) . .
C53 C56 C57 120.6(15) . .
C58 C56 C57 116.9(16) . .
N1 C57 C56 174.0(25) . .
N2 C58 C56 179.3(21) . .
C61 C59 C50 123.2(11) . .
C61 C59 C60 116.3(11) . .
C50 C59 C60 120.5(12) . .
N3 C60 C59 179.4(18) . .
N4 C61 C59 178.6(15) . .
C72 O70 C73 151.9(100) 2_757 2_757
C72 O70 C71 169.8(88) 2_757 .
C73 O70 C71 35.2(40) 2_757 .
C72 O70 C74 40.8(59) 2_757 .
C73 O70 C74 156.4(71) 2_757 .
C71 O70 C74 129.4(51) . .
C72 O70 C71 66.3(71) 2_757 2_757
C73 O70 C71 121.3(71) 2_757 2_757
C71 O70 C71 103.9(46) . 2_757
C74 O70 C71 35.4(28) . 2_757
C73 C71 C74 112.9(100) 2_757 2_757
C73 C71 O70 36.6(35) 2_757 .
C74 C71 O70 121.1(61) 2_757 .
C73 C71 C72 118.2(64) 2_757 .
C74 C71 C72 40.2(36) 2_757 .
O70 C71 C72 100.2(41) . .
C73 C71 O70 98.2(67) 2_757 2_757
C74 C71 O70 58.1(46) 2_757 2_757
O70 C71 O70 76.1(46) . 2_757
C72 C71 O70 24.1(19) . 2_757
O70 C72 C74 112.9(84) 2_757 2_757
O70 C72 C73 15.9(70) 2_757 .
C74 C72 C73 125.3(43) 2_757 .
O70 C72 C71 89.6(81) 2_757 .
C74 C72 C71 38.4(46) 2_757 .
C73 C72 C71 95.6(30) . .
C71 C73 O70 108.3(69) 2_757 2_757
C71 C73 C74 35.8(62) 2_757 .
O70 C73 C74 117.4(47) 2_757 .
C71 C73 C72 120.0(54) 2_757 .
O70 C73 C72 12.1(55) 2_757 .
C74 C73 C72 124.5(36) . .
C71 C74 C72 101.4(62) 2_757 2_757
C71 C74 O70 86.6(55) 2_757 .
C72 C74 O70 26.3(32) 2_757 .
C71 C74 C73 31.3(43) 2_757 .
C72 C74 C73 108.6(39) 2_757 .
O70 C74 C73 84.7(41) . .

loop_
_geom_bond_atom_site_label_1
_geom_bond_atom_site_label_2
_geom_bond_distance
_geom_bond_site_symmetry_2
Cr1 O3 1.933(6) .
Cr1 O2 1.937(6) .
Cr1 O1 1.941(6) .
Cr1 C12 2.227(10) .
Cr1 C13 2.237(10) .
Cr1 C11 2.244(11) .
Cr1 C10 2.255(12) .
Cr1 C14 2.269(10) .
Cr1 Cr3 2.774(2) .
Cr1 Cr4 2.781(2) .
Cr1 Cr2 2.831(2) .
Cr2 O1 1.942(6) .
Cr2 O4 1.946(6) .
Cr2 O2 1.963(6) .
Cr2 C20 2.218(10) .
Cr2 C21 2.231(9) .
Cr2 C24 2.243(12) .
Cr2 C23 2.257(14) .
Cr2 C22 2.270(10) .
Cr2 Cr3 2.798(2) .
Cr2 Cr4 2.818(2) .
Cr3 O4 1.926(6) .
Cr3 O3 1.931(6) .
Cr3 O1 1.934(6) .
Cr3 C30 2.217(11) .
Cr3 C31 2.222(11) .
Cr3 C32 2.230(10) .
Cr3 C33 2.247(11) .
Cr3 C34 2.272(12) .
Cr3 Cr4 2.774(2) .
Cr4 O3 1.927(6) .
Cr4 O4 1.933(6) .
Cr4 O2 1.937(6) .
Cr4 C40 2.208(12) .
Cr4 C41 2.231(11) .
Cr4 C42 2.231(12) .
Cr4 C43 2.240(12) .
Cr4 C44 2.245(11) .
C10 C11 1.29(2) .
C10 C14 1.39(2) .
C10 C15 1.57(2) .
C11 C12 1.369(14) .
C11 C16 1.57(2) .
C12 C17 1.470(15) .
C12 C13 1.48(2) .
C13 C18 1.45(2) .
C13 C14 1.46(2) .
C14 C19 1.50(2) .
C20 C24 1.40(2) .
C20 C25 1.46(2) .
C20 C21 1.47(2) .
C21 C22 1.36(2) .
C21 C26 1.49(2) .
C22 C23 1.36(2) .
C22 C27 1.57(2) .
C23 C24 1.32(2) .
C23 C28 1.56(2) .
C24 C29 1.50(2) .
C30 C34 1.38(2) .
C30 C31 1.43(2) .
C30 C35 1.53(2) .
C31 C32 1.40(2) .
C31 C36 1.54(2) .
C32 C33 1.40(2) .
C32 C37 1.523(15) .
C33 C34 1.30(2) .
C33 C38 1.54(2) .
C34 C39 1.51(2) .
C40 C44 1.40(2) .
C40 C41 1.43(2) .
C40 C45 1.44(2) .
C41 C42 1.35(2) .
C41 C46 1.53(2) .
C42 C43 1.34(2) .
C42 C47 1.51(2) .
C43 C44 1.34(2) .
C43 C48 1.50(2) .
C44 C49 1.51(2) .
C50 C55 1.395(14) .
C50 C59 1.408(14) .
C50 C51 1.437(14) .
C51 C52 1.314(15) .
C52 C53 1.41(2) .
C53 C56 1.39(2) .
C53 C54 1.45(2) .
C54 C55 1.351(15) .
C56 C58 1.39(2) .
C56 C57 1.41(2) .
C57 N1 1.14(2) .
C58 N2 1.15(2) .
C59 C61 1.40(2) .
C59 C60 1.43(2) .
C60 N3 1.15(2) .
C61 N4 1.126(14) .
O70 C72 0.69(5) 2_757
O70 C73 0.90(4) 2_757
O70 C71 1.429(10) .
O70 C74 1.430(10) .
O70 C71 1.68(9) 2_757
C71 C73 0.87(6) 2_757
C71 C74 0.98(8) 2_757
C71 C72 1.540(10) .
C71 O70 1.68(9) 2_757
C72 O70 0.69(5) 2_757
C72 C74 1.01(6) 2_757
C72 C73 1.537(10) .
C73 C71 0.87(6) 2_757
C73 O70 0.90(4) 2_757
C73 C74 1.537(10) .
C74 C71 0.98(8) 2_757
C74 C72 1.01(6) 2_757
